data_7059855
loop_
_publ_author_name
'Timofeev, Sergey V.'
'Prikaznova, Elena A.'
'Zhidkova, Olga B.'
'Druzina, Anna A.'
'Starikova, Zoya A.'
'Suponitsky, Kyrill Y.'
'Godovikov, Ivan A.'
'Sivaev, Igor B.'
'Bregadze, Vladimir I.'

_publ_section_title
;
 Tungsten carbonyl \s-complexes with C-thioethers based on
 9-Me3N-7,8-C2B9H11
;
_journal_issue 33
_journal_name_full 'New Journal of Chemistry'
_journal_page_first 13934
_journal_page_last 13938
_journal_paper_doi 10.1039/D0NJ03212C
_journal_volume 44
_journal_year 2020
_chemical_formula_moiety 'C6 H22 B9 N S'
_chemical_formula_sum 'C6 H22 B9 N S'
_chemical_formula_weight 237.59
_space_group_crystal_system orthorhombic
_space_group_IT_number 19
_space_group_name_Hall 'P 2ac 2ab'
_space_group_name_H-M_alt 'P 21 21 21'
_atom_sites_solution_hydrogens mixed
_atom_sites_solution_primary direct
_atom_sites_solution_secondary difmap
_audit_creation_method SHELXL-2014/6
_audit_update_record
;
2020-03-06 deposited with the CCDC.	2020-07-30 downloaded from the CCDC.
;
_cell_angle_alpha 90
_cell_angle_beta 90
_cell_angle_gamma 90
_cell_formula_units_Z 4
_cell_length_a 8.9801(11)
_cell_length_b 10.0922(12)
_cell_length_c 14.8274(19)
_cell_measurement_reflns_used 1921
_cell_measurement_temperature 100(2)
_cell_measurement_theta_max 21.51
_cell_measurement_theta_min 2.65
_cell_volume 1343.8(3)
_computing_cell_refinement 'SAINT (Bruker, 2014)'
_computing_data_collection 'APEX (Bruker, 2014)'
_computing_data_reduction 'SAINT (Bruker, 2014)'
_computing_molecular_graphics 'SHELXL-2014/6 (Sheldrick, 2014)'
_computing_publication_material 'SHELXL-2014/6 (Sheldrick, 2014) and PLATON (Spek, 2015)'
_computing_structure_refinement 'SHELXL-2014/6 (Sheldrick, 2014)'
_computing_structure_solution 'SHELXL-2014/6 (Sheldrick, 2014)'
_diffrn_ambient_temperature 100(2)
_diffrn_measured_fraction_theta_full 1.000
_diffrn_measured_fraction_theta_max 1.000
_diffrn_measurement_device_type 'Bruker APEX-II CCD'
_diffrn_measurement_method '\f and \w scans'
_diffrn_radiation_type MoK\a
_diffrn_radiation_wavelength 0.71073
_diffrn_reflns_av_R_equivalents 0.1046
_diffrn_reflns_av_unetI/netI 0.0888
_diffrn_reflns_Laue_measured_fraction_full 1.000
_diffrn_reflns_Laue_measured_fraction_max 1.000
_diffrn_reflns_limit_h_max 12
_diffrn_reflns_limit_h_min -12
_diffrn_reflns_limit_k_max 14
_diffrn_reflns_limit_k_min -14
_diffrn_reflns_limit_l_max 20
_diffrn_reflns_limit_l_min -20
_diffrn_reflns_number 17444
_diffrn_reflns_point_group_measured_fraction_full 1.000
_diffrn_reflns_point_group_measured_fraction_max 1.000
_diffrn_reflns_theta_full 25.242
_diffrn_reflns_theta_max 29.991
_diffrn_reflns_theta_min 2.441
_diffrn_source 'sealed tube'
_exptl_absorpt_coefficient_mu 0.207
_exptl_absorpt_correction_type none
_exptl_crystal_colour colorless
_exptl_crystal_density_diffrn 1.174
_exptl_crystal_description prizm
_exptl_crystal_F_000 504
_exptl_crystal_size_max 0.36
_exptl_crystal_size_mid 0.32
_exptl_crystal_size_min 0.24
_refine_diff_density_max 0.501
_refine_diff_density_min -0.284
_refine_diff_density_rms 0.071
_refine_ls_abs_structure_details
;
 Flack x determined using 995 quotients [(I+)-(I-)]/[(I+)+(I-)]
 (Parsons, Flack and Wagner, Acta Cryst. B69 (2013) 249-259).
;
_refine_ls_abs_structure_Flack 0.56(6)
_refine_ls_extinction_method none
_refine_ls_goodness_of_fit_ref 0.991
_refine_ls_hydrogen_treatment mixed
_refine_ls_matrix_type full
_refine_ls_number_parameters 162
_refine_ls_number_reflns 3918
_refine_ls_number_restraints 0
_refine_ls_restrained_S_all 0.991
_refine_ls_R_factor_all 0.0913
_refine_ls_R_factor_gt 0.0547
_refine_ls_shift/su_max 0.001
_refine_ls_shift/su_mean 0.000
_refine_ls_structure_factor_coef Fsqd
_refine_ls_weighting_details 'w=1/[\s^2^(Fo^2^)+(0.0673P)^2^] where P=(Fo^2^+2Fc^2^)/3'
_refine_ls_weighting_scheme calc
_refine_ls_wR_factor_gt 0.1162
_refine_ls_wR_factor_ref 0.1321
_reflns_Friedel_coverage 0.751
_reflns_Friedel_fraction_full 1.000
_reflns_Friedel_fraction_max 1.000
_reflns_number_gt 2829
_reflns_number_total 3918
_reflns_threshold_expression 'I > 2\s(I)'
_cod_data_source_file d0nj03212c2.cif
_cod_data_source_block l23
_cod_depositor_comments
;Adding full bibliography for 7059855--7059857.cif.

 Adding full bibliography for 7059855--7059857.cif.
;
_cod_database_code 7059855
_shelx_space_group_comment
;
The symmetry employed for this shelxl refinement is uniquely defined
by the following loop, which should always be used as a source of
symmetry information in preference to the above space-group names.
They are only intended as comments.
;
_shelxl_version_number 2014/6

loop_
_space_group_symop_operation_xyz
'x, y, z'
'-x+1/2, -y, z+1/2'
'-x, y+1/2, -z+1/2'
'x+1/2, -y+1/2, -z'

loop_
_atom_site_label
_atom_site_type_symbol
_atom_site_fract_x
_atom_site_fract_y
_atom_site_fract_z
_atom_site_U_iso_or_equiv
_atom_site_adp_type
_atom_site_occupancy
_atom_site_site_symmetry_order
_atom_site_calc_flag
_atom_site_refinement_flags_posn
_atom_site_refinement_flags_adp
_atom_site_refinement_flags_occupancy
_atom_site_disorder_assembly
_atom_site_disorder_group
S1 S 0.53564(10) 0.62944(9) 0.21459(6) 0.0219(2) Uani 1 1 d . . . . .
N1 N 0.4594(3) 0.5313(3) 0.44097(18) 0.0166(6) Uani 1 1 d . . . . .
C1 C 0.3484(4) 0.4358(4) 0.4032(3) 0.0280(9) Uani 1 1 d . . . . .
H1A H 0.2521 0.4486 0.4330 0.042 Uiso 1 1 calc R U . . .
H1B H 0.3831 0.3449 0.4134 0.042 Uiso 1 1 calc R U . . .
H1C H 0.3374 0.4512 0.3382 0.042 Uiso 1 1 calc R U . . .
C2 C 0.4693(5) 0.5073(5) 0.5400(2) 0.0327(9) Uani 1 1 d . . . . .
H2A H 0.3703 0.5167 0.5671 0.049 Uiso 1 1 calc R U . . .
H2B H 0.5373 0.5719 0.5671 0.049 Uiso 1 1 calc R U . . .
H2C H 0.5068 0.4175 0.5509 0.049 Uiso 1 1 calc R U . . .
C3 C 0.3999(4) 0.6686(4) 0.4290(3) 0.0279(9) Uani 1 1 d . . . . .
H3A H 0.3030 0.6760 0.4590 0.042 Uiso 1 1 calc R U . . .
H3B H 0.3881 0.6874 0.3645 0.042 Uiso 1 1 calc R U . . .
H3C H 0.4695 0.7325 0.4555 0.042 Uiso 1 1 calc R U . . .
C4 C 0.4296(4) 0.4964(4) 0.1654(3) 0.0249(8) Uani 1 1 d . . . . .
H4A H 0.4341 0.5028 0.0995 0.037 Uiso 1 1 calc R U . . .
H4B H 0.3257 0.5028 0.1851 0.037 Uiso 1 1 calc R U . . .
H4C H 0.4713 0.4113 0.1847 0.037 Uiso 1 1 calc R U . . .
B1 B 0.9258(4) 0.5733(4) 0.3789(3) 0.0193(8) Uani 1 1 d . . . . .
H1 H 1.0225 0.6222 0.4008 0.023 Uiso 1 1 d R U . . .
B2 B 0.7438(4) 0.6393(4) 0.3741(3) 0.0173(7) Uani 1 1 d . . . . .
H2 H 0.7223 0.7410 0.3813 0.021 Uiso 1 1 d R U . . .
B3 B 0.8400(4) 0.5997(4) 0.2735(3) 0.0198(9) Uani 1 1 d . . . . .
H3 H 0.8620 0.6720 0.2243 0.024 Uiso 1 1 d R U . . .
B4 B 0.9442(4) 0.4558(4) 0.2921(3) 0.0194(8) Uani 1 1 d . . . . .
H4 H 1.0327 0.4324 0.2486 0.023 Uiso 1 1 d R U . . .
B5 B 0.9103(4) 0.3983(4) 0.4023(3) 0.0201(9) Uani 1 1 d . . . . .
H5 H 0.9892 0.3482 0.4420 0.024 Uiso 1 1 d R U . . .
B6 B 0.7852(4) 0.5162(4) 0.4537(3) 0.0176(8) Uani 1 1 d . . . . .
H6 H 0.7814 0.5411 0.5224 0.021 Uiso 1 1 d R U . . .
C7 C 0.6566(3) 0.5443(3) 0.2913(2) 0.0149(6) Uani 1 1 d . . . . .
C8 C 0.7707(3) 0.4487(4) 0.2458(2) 0.0186(7) Uani 1 1 d . . . . .
H8C H 0.7607 0.4432 0.1820 0.022 Uiso 1 1 d R U . . .
B9 B 0.8119(4) 0.3240(4) 0.3103(3) 0.0204(9) Uani 1 1 d . . . . .
H9 H 0.8422 0.2329 0.2815 0.024 Uiso 1 1 d R U . . .
B10 B 0.7191(4) 0.3575(4) 0.4194(3) 0.0185(8) Uani 1 1 d . . . . .
H10 H 0.6905 0.2910 0.4710 0.022 Uiso 1 1 d R U . . .
B11 B 0.6165(4) 0.5067(4) 0.3949(2) 0.0139(7) Uani 1 1 d . . . . .
H9A H 0.677(5) 0.325(4) 0.349(3) 0.032(12) Uiso 1 1 d . . . . .

loop_
_atom_site_aniso_label
_atom_site_aniso_U_11
_atom_site_aniso_U_22
_atom_site_aniso_U_33
_atom_site_aniso_U_23
_atom_site_aniso_U_13
_atom_site_aniso_U_12
S1 0.0167(4) 0.0242(4) 0.0249(4) 0.0038(4) -0.0082(4) 0.0007(4)
N1 0.0063(11) 0.0261(15) 0.0173(13) -0.0005(11) 0.0015(11) 0.0004(12)
C1 0.0099(16) 0.036(2) 0.038(2) -0.0097(19) 0.0062(14) -0.0081(16)
C2 0.0176(16) 0.062(3) 0.0188(17) 0.0045(18) 0.0075(16) 0.005(2)
C3 0.0177(17) 0.023(2) 0.043(2) -0.0017(17) 0.0087(17) 0.0064(15)
C4 0.0150(16) 0.033(2) 0.0265(19) -0.0034(16) -0.0074(14) -0.0014(15)
B1 0.0071(15) 0.022(2) 0.029(2) -0.0002(16) -0.0025(15) -0.0016(14)
B2 0.0114(15) 0.0177(18) 0.0227(18) -0.0013(17) -0.0017(14) -0.0029(16)
B3 0.0090(15) 0.026(2) 0.024(2) 0.0029(17) 0.0011(14) -0.0033(14)
B4 0.0060(15) 0.030(2) 0.0224(18) 0.0002(17) 0.0025(15) -0.0014(14)
B5 0.0077(15) 0.025(2) 0.027(2) 0.0033(16) -0.0018(14) 0.0009(15)
B6 0.0081(15) 0.029(2) 0.0161(18) -0.0005(16) -0.0029(13) 0.0009(16)
C7 0.0076(13) 0.0210(16) 0.0161(15) 0.0015(15) -0.0006(12) -0.0003(12)
C8 0.0073(13) 0.029(2) 0.0192(16) -0.0031(14) 0.0010(12) 0.0003(14)
B9 0.0072(15) 0.024(2) 0.029(2) -0.0043(16) 0.0027(14) 0.0021(15)
B10 0.0089(15) 0.023(2) 0.0233(19) 0.0039(17) -0.0006(14) 0.0019(16)
B11 0.0052(14) 0.0212(19) 0.0152(17) -0.0008(15) 0.0014(13) -0.0005(14)

loop_
_atom_type_symbol
_atom_type_description
_atom_type_scat_dispersion_real
_atom_type_scat_dispersion_imag
_atom_type_scat_source
C C 0.0033 0.0016 'International Tables Vol C Tables 4.2.6.8 and 6.1.1.4'
H H 0.0000 0.0000 'International Tables Vol C Tables 4.2.6.8 and 6.1.1.4'
B B 0.0013 0.0007 'International Tables Vol C Tables 4.2.6.8 and 6.1.1.4'
N N 0.0061 0.0033 'International Tables Vol C Tables 4.2.6.8 and 6.1.1.4'
S S 0.1246 0.1234 'International Tables Vol C Tables 4.2.6.8 and 6.1.1.4'

loop_
_geom_angle_atom_site_label_1
_geom_angle_atom_site_label_2
_geom_angle_atom_site_label_3
_geom_angle
_geom_angle_site_symmetry_1
_geom_angle_site_symmetry_3
_geom_angle_publ_flag
C7 S1 C4 102.74(17) . . ?
C2 N1 C3 106.8(3) . . ?
C2 N1 C1 107.7(3) . . ?
C3 N1 C1 108.3(3) . . ?
C2 N1 B11 110.2(3) . . ?
C3 N1 B11 114.3(3) . . ?
C1 N1 B11 109.3(3) . . ?
N1 C1 H1A 109.5 . . ?
N1 C1 H1B 109.5 . . ?
H1A C1 H1B 109.5 . . ?
N1 C1 H1C 109.5 . . ?
H1A C1 H1C 109.5 . . ?
H1B C1 H1C 109.5 . . ?
N1 C2 H2A 109.5 . . ?
N1 C2 H2B 109.5 . . ?
H2A C2 H2B 109.5 . . ?
N1 C2 H2C 109.5 . . ?
H2A C2 H2C 109.5 . . ?
H2B C2 H2C 109.5 . . ?
N1 C3 H3A 109.5 . . ?
N1 C3 H3B 109.5 . . ?
H3A C3 H3B 109.5 . . ?
N1 C3 H3C 109.5 . . ?
H3A C3 H3C 109.5 . . ?
H3B C3 H3C 109.5 . . ?
S1 C4 H4A 109.5 . . ?
S1 C4 H4B 109.5 . . ?
H4A C4 H4B 109.5 . . ?
S1 C4 H4C 109.5 . . ?
H4A C4 H4C 109.5 . . ?
H4B C4 H4C 109.5 . . ?
B4 B1 B3 59.6(2) . . ?
B4 B1 B2 108.2(3) . . ?
B3 B1 B2 60.2(2) . . ?
B4 B1 B6 107.8(3) . . ?
B3 B1 B6 107.0(2) . . ?
B2 B1 B6 59.3(2) . . ?
B4 B1 B5 59.2(2) . . ?
B3 B1 B5 106.5(3) . . ?
B2 B1 B5 107.8(3) . . ?
B6 B1 B5 60.5(2) . . ?
B4 B1 H1 117.7 . . ?
B3 B1 H1 124.4 . . ?
B2 B1 H1 126.9 . . ?
B6 B1 H1 123.2 . . ?
B5 B1 H1 117.6 . . ?
C7 B2 B6 100.3(3) . . ?
C7 B2 B1 103.7(3) . . ?
B6 B2 B1 60.6(2) . . ?
C7 B2 B3 60.1(2) . . ?
B6 B2 B3 107.7(3) . . ?
B1 B2 B3 59.8(2) . . ?
C7 B2 B11 54.7(2) . . ?
B6 B2 B11 59.3(2) . . ?
B1 B2 B11 107.6(3) . . ?
B3 B2 B11 106.8(3) . . ?
C7 B2 H2 121.8 . . ?
B6 B2 H2 131.6 . . ?
B1 B2 H2 122.3 . . ?
B3 B2 H2 113.3 . . ?
B11 B2 H2 126.7 . . ?
C8 B3 B4 59.2(2) . . ?
C8 B3 C7 53.66(19) . . ?
B4 B3 C7 102.3(3) . . ?
C8 B3 B1 103.8(3) . . ?
B4 B3 B1 60.1(2) . . ?
C7 B3 B1 103.2(3) . . ?
C8 B3 B2 103.1(3) . . ?
B4 B3 B2 108.4(3) . . ?
C7 B3 B2 59.2(2) . . ?
B1 B3 B2 60.0(2) . . ?
C8 B3 H3 121.7 . . ?
B4 B3 H3 125.8 . . ?
C7 B3 H3 120.1 . . ?
B1 B3 H3 129.7 . . ?
B2 B3 H3 121.4 . . ?
C8 B4 B3 58.9(2) . . ?
C8 B4 B1 103.7(3) . . ?
B3 B4 B1 60.3(2) . . ?
C8 B4 B5 101.6(2) . . ?
B3 B4 B5 109.1(3) . . ?
B1 B4 B5 61.7(2) . . ?
C8 B4 B9 55.0(2) . . ?
B3 B4 B9 106.5(2) . . ?
B1 B4 B9 109.0(3) . . ?
B5 B4 B9 60.2(2) . . ?
C8 B4 H4 115.9 . . ?
B3 B4 H4 119.7 . . ?
B1 B4 H4 132.2 . . ?
B5 B4 H4 128.7 . . ?
B9 B4 H4 115.1 . . ?
B4 B5 B9 61.0(2) . . ?
B4 B5 B10 112.0(3) . . ?
B9 B5 B10 62.4(2) . . ?
B4 B5 B1 59.0(2) . . ?
B9 B5 B1 107.5(3) . . ?
B10 B5 B1 109.1(3) . . ?
B4 B5 B6 106.4(3) . . ?
B9 B5 B6 106.9(3) . . ?
B10 B5 B6 59.5(2) . . ?
B1 B5 B6 59.0(2) . . ?
B4 B5 H5 124.1 . . ?
B9 B5 H5 123.9 . . ?
B10 B5 H5 117.3 . . ?
B1 B5 H5 121.7 . . ?
B6 B5 H5 120.1 . . ?
B11 B6 B2 61.3(2) . . ?
B11 B6 B1 108.8(3) . . ?
B2 B6 B1 60.1(2) . . ?
B11 B6 B10 61.4(2) . . ?
B2 B6 B10 112.0(3) . . ?
B1 B6 B10 110.5(3) . . ?
B11 B6 B5 107.0(3) . . ?
B2 B6 B5 108.4(3) . . ?
B1 B6 B5 60.5(2) . . ?
B10 B6 B5 59.6(2) . . ?
B11 B6 H6 118.0 . . ?
B2 B6 H6 118.4 . . ?
B1 B6 H6 123.4 . . ?
B10 B6 H6 118.8 . . ?
B5 B6 H6 126.0 . . ?
C8 C7 B11 114.2(3) . . ?
C8 C7 B2 110.5(3) . . ?
B11 C7 B2 64.0(2) . . ?
C8 C7 B3 61.1(2) . . ?
B11 C7 B3 115.1(3) . . ?
B2 C7 B3 60.7(2) . . ?
C8 C7 S1 114.8(2) . . ?
B11 C7 S1 125.3(2) . . ?
B2 C7 S1 117.1(2) . . ?
B3 C7 S1 108.6(2) . . ?
C7 C8 B9 112.0(3) . . ?
C7 C8 B3 65.2(2) . . ?
B9 C8 B3 118.0(3) . . ?
C7 C8 B4 113.6(3) . . ?
B9 C8 B4 65.6(2) . . ?
B3 C8 B4 61.9(2) . . ?
C7 C8 H8C 113.8 . . ?
B9 C8 H8C 124.2 . . ?
B3 C8 H8C 109.1 . . ?
B4 C8 H8C 119.3 . . ?
C8 B9 B5 103.7(3) . . ?
C8 B9 B4 59.3(2) . . ?
B5 B9 B4 58.7(2) . . ?
C8 B9 B10 105.7(3) . . ?
B5 B9 B10 58.6(2) . . ?
B4 B9 B10 107.1(3) . . ?
C8 B9 H9 119.8 . . ?
B5 B9 H9 123.3 . . ?
B4 B9 H9 114.5 . . ?
B10 B9 H9 129.2 . . ?
C8 B9 H9A 92.1(18) . . ?
B5 B9 H9A 96.7(18) . . ?
B4 B9 H9A 130.7(18) . . ?
B10 B9 H9A 38.6(18) . . ?
H9 B9 H9A 114.6 . . ?
B6 B10 B5 60.8(2) . . ?
B6 B10 B11 58.5(2) . . ?
B5 B10 B11 105.7(3) . . ?
B6 B10 B9 105.3(3) . . ?
B5 B10 B9 59.0(2) . . ?
B11 B10 B9 101.9(3) . . ?
B6 B10 H10 116.6 . . ?
B5 B10 H10 119.1 . . ?
B11 B10 H10 123.8 . . ?
B9 B10 H10 129.1 . . ?
B6 B10 H9A 128(2) . . ?
B5 B10 H9A 104(2) . . ?
B11 B10 H9A 83(2) . . ?
B9 B10 H9A 46(2) . . ?
H10 B10 H9A 113.6 . . ?
N1 B11 C7 124.6(3) . . ?
N1 B11 B6 123.1(3) . . ?
C7 B11 B6 105.5(2) . . ?
N1 B11 B2 121.7(3) . . ?
C7 B11 B2 61.3(2) . . ?
B6 B11 B2 59.4(2) . . ?
N1 B11 B10 119.9(3) . . ?
C7 B11 B10 105.8(3) . . ?
B6 B11 B10 60.2(2) . . ?
B2 B11 B10 109.5(3) . . ?

loop_
_geom_bond_atom_site_label_1
_geom_bond_atom_site_label_2
_geom_bond_distance
_geom_bond_site_symmetry_2
_geom_bond_publ_flag
S1 C7 1.792(3) . ?
S1 C4 1.800(4) . ?
N1 C2 1.491(4) . ?
N1 C3 1.496(5) . ?
N1 C1 1.496(5) . ?
N1 B11 1.587(4) . ?
C1 H1A 0.9800 . ?
C1 H1B 0.9800 . ?
C1 H1C 0.9800 . ?
C2 H2A 0.9800 . ?
C2 H2B 0.9800 . ?
C2 H2C 0.9800 . ?
C3 H3A 0.9800 . ?
C3 H3B 0.9800 . ?
C3 H3C 0.9800 . ?
C4 H4A 0.9800 . ?
C4 H4B 0.9800 . ?
C4 H4C 0.9800 . ?
B1 B4 1.758(6) . ?
B1 B3 1.763(6) . ?
B1 B2 1.766(5) . ?
B1 B6 1.777(5) . ?
B1 B5 1.806(6) . ?
B1 H1 1.0500 . ?
B2 C7 1.744(5) . ?
B2 B6 1.753(6) . ?
B2 B3 1.770(6) . ?
B2 B11 1.786(5) . ?
B2 H2 1.0500 . ?
B3 C8 1.697(5) . ?
B3 B4 1.749(6) . ?
B3 C7 1.760(5) . ?
B3 H3 1.0500 . ?
B4 C8 1.703(5) . ?
B4 B5 1.762(6) . ?
B4 B9 1.804(5) . ?
B4 H4 1.0499 . ?
B5 B9 1.789(6) . ?
B5 B10 1.783(5) . ?
B5 B6 1.805(6) . ?
B5 H5 1.0499 . ?
B6 B11 1.750(5) . ?
B6 B10 1.782(6) . ?
B6 H6 1.0500 . ?
C7 C8 1.561(5) . ?
C7 B11 1.622(5) . ?
C8 B9 1.623(6) . ?
C8 H8C 0.9513 . ?
B9 B10 1.850(6) . ?
B9 H9 1.0501 . ?
B9 H9A 1.34(4) . ?
B10 B11 1.803(6) . ?
B10 H10 1.0499 . ?
B10 H9A 1.16(4) . ?

loop_
_geom_torsion_atom_site_label_1
_geom_torsion_atom_site_label_2
_geom_torsion_atom_site_label_3
_geom_torsion_atom_site_label_4
_geom_torsion
_geom_torsion_site_symmetry_1
_geom_torsion_site_symmetry_2
_geom_torsion_site_symmetry_3
_geom_torsion_site_symmetry_4
_geom_torsion_publ_flag
B4 B1 B2 C7 6.0(3) . . . . ?
B3 B1 B2 C7 42.7(2) . . . . ?
B6 B1 B2 C7 -94.3(3) . . . . ?
B5 B1 B2 C7 -56.6(3) . . . . ?
B4 B1 B2 B6 100.3(3) . . . . ?
B3 B1 B2 B6 137.0(3) . . . . ?
B5 B1 B2 B6 37.7(3) . . . . ?
B4 B1 B2 B3 -36.7(3) . . . . ?
B6 B1 B2 B3 -137.0(3) . . . . ?
B5 B1 B2 B3 -99.3(3) . . . . ?
B4 B1 B2 B11 62.8(3) . . . . ?
B3 B1 B2 B11 99.5(3) . . . . ?
B6 B1 B2 B11 -37.5(3) . . . . ?
B5 B1 B2 B11 0.2(4) . . . . ?
B4 B1 B3 C8 41.5(2) . . . . ?
B2 B1 B3 C8 -97.4(3) . . . . ?
B6 B1 B3 C8 -59.5(3) . . . . ?
B5 B1 B3 C8 4.0(3) . . . . ?
B2 B1 B3 B4 -138.8(3) . . . . ?
B6 B1 B3 B4 -101.0(3) . . . . ?
B5 B1 B3 B4 -37.5(2) . . . . ?
B4 B1 B3 C7 96.8(3) . . . . ?
B2 B1 B3 C7 -42.1(3) . . . . ?
B6 B1 B3 C7 -4.2(3) . . . . ?
B5 B1 B3 C7 59.3(3) . . . . ?
B4 B1 B3 B2 138.8(3) . . . . ?
B6 B1 B3 B2 37.8(3) . . . . ?
B5 B1 B3 B2 101.3(3) . . . . ?
C7 B2 B3 C8 -32.0(2) . . . . ?
B6 B2 B3 C8 59.9(3) . . . . ?
B1 B2 B3 C8 98.5(3) . . . . ?
B11 B2 B3 C8 -2.5(3) . . . . ?
C7 B2 B3 B4 -93.6(3) . . . . ?
B6 B2 B3 B4 -1.7(3) . . . . ?
B1 B2 B3 B4 37.0(3) . . . . ?
B11 B2 B3 B4 -64.0(3) . . . . ?
B6 B2 B3 C7 91.9(3) . . . . ?
B1 B2 B3 C7 130.6(3) . . . . ?
B11 B2 B3 C7 29.6(2) . . . . ?
C7 B2 B3 B1 -130.6(3) . . . . ?
B6 B2 B3 B1 -38.6(3) . . . . ?
B11 B2 B3 B1 -101.0(3) . . . . ?
C7 B3 B4 C8 33.3(2) . . . . ?
B1 B3 B4 C8 131.6(3) . . . . ?
B2 B3 B4 C8 94.6(3) . . . . ?
C8 B3 B4 B1 -131.6(3) . . . . ?
C7 B3 B4 B1 -98.2(3) . . . . ?
B2 B3 B4 B1 -36.9(3) . . . . ?
C8 B3 B4 B5 -92.3(3) . . . . ?
C7 B3 B4 B5 -59.0(3) . . . . ?
B1 B3 B4 B5 39.3(3) . . . . ?
B2 B3 B4 B5 2.3(4) . . . . ?
C8 B3 B4 B9 -28.7(3) . . . . ?
C7 B3 B4 B9 4.6(3) . . . . ?
B1 B3 B4 B9 102.8(3) . . . . ?
B2 B3 B4 B9 65.9(3) . . . . ?
B3 B1 B4 C8 -41.3(2) . . . . ?
B2 B1 B4 C8 -4.3(4) . . . . ?
B6 B1 B4 C8 58.4(3) . . . . ?
B5 B1 B4 C8 96.0(3) . . . . ?
B2 B1 B4 B3 37.0(3) . . . . ?
B6 B1 B4 B3 99.6(3) . . . . ?
B5 B1 B4 B3 137.2(3) . . . . ?
B3 B1 B4 B5 -137.2(3) . . . . ?
B2 B1 B4 B5 -100.3(3) . . . . ?
B6 B1 B4 B5 -37.6(2) . . . . ?
B3 B1 B4 B9 -98.6(3) . . . . ?
B2 B1 B4 B9 -61.6(3) . . . . ?
B6 B1 B4 B9 1.0(3) . . . . ?
B5 B1 B4 B9 38.6(3) . . . . ?
C8 B4 B5 B9 37.7(2) . . . . ?
B3 B4 B5 B9 98.5(3) . . . . ?
B1 B4 B5 B9 137.2(3) . . . . ?
C8 B4 B5 B10 0.3(4) . . . . ?
B3 B4 B5 B10 61.1(4) . . . . ?
B1 B4 B5 B10 99.8(3) . . . . ?
B9 B4 B5 B10 -37.4(3) . . . . ?
C8 B4 B5 B1 -99.5(3) . . . . ?
B3 B4 B5 B1 -38.6(2) . . . . ?
B9 B4 B5 B1 -137.2(3) . . . . ?
C8 B4 B5 B6 -62.9(3) . . . . ?
B3 B4 B5 B6 -2.1(3) . . . . ?
B1 B4 B5 B6 36.6(2) . . . . ?
B9 B4 B5 B6 -100.6(3) . . . . ?
B3 B1 B5 B4 37.7(2) . . . . ?
B2 B1 B5 B4 101.0(3) . . . . ?
B6 B1 B5 B4 138.1(3) . . . . ?
B4 B1 B5 B9 -38.6(2) . . . . ?
B3 B1 B5 B9 -1.0(3) . . . . ?
B2 B1 B5 B9 62.4(3) . . . . ?
B6 B1 B5 B9 99.5(3) . . . . ?
B4 B1 B5 B10 -104.7(3) . . . . ?
B3 B1 B5 B10 -67.1(3) . . . . ?
B2 B1 B5 B10 -3.7(4) . . . . ?
B6 B1 B5 B10 33.4(3) . . . . ?
B4 B1 B5 B6 -138.1(3) . . . . ?
B3 B1 B5 B6 -100.5(3) . . . . ?
B2 B1 B5 B6 -37.1(3) . . . . ?
C7 B2 B6 B11 -37.6(2) . . . . ?
B1 B2 B6 B11 -137.6(3) . . . . ?
B3 B2 B6 B11 -99.4(3) . . . . ?
C7 B2 B6 B1 100.0(3) . . . . ?
B3 B2 B6 B1 38.2(3) . . . . ?
B11 B2 B6 B1 137.6(3) . . . . ?
C7 B2 B6 B10 -1.7(3) . . . . ?
B1 B2 B6 B10 -101.7(3) . . . . ?
B3 B2 B6 B10 -63.5(3) . . . . ?
B11 B2 B6 B10 35.9(3) . . . . ?
C7 B2 B6 B5 62.1(3) . . . . ?
B1 B2 B6 B5 -37.9(3) . . . . ?
B3 B2 B6 B5 0.4(3) . . . . ?
B11 B2 B6 B5 99.8(3) . . . . ?
B4 B1 B6 B11 -62.3(3) . . . . ?
B3 B1 B6 B11 0.4(4) . . . . ?
B2 B1 B6 B11 38.7(3) . . . . ?
B5 B1 B6 B11 -99.4(3) . . . . ?
B4 B1 B6 B2 -101.0(3) . . . . ?
B3 B1 B6 B2 -38.3(3) . . . . ?
B5 B1 B6 B2 -138.0(3) . . . . ?
B4 B1 B6 B10 3.2(4) . . . . ?
B3 B1 B6 B10 66.0(3) . . . . ?
B2 B1 B6 B10 104.2(3) . . . . ?
B5 B1 B6 B10 -33.8(3) . . . . ?
B4 B1 B6 B5 37.0(3) . . . . ?
B3 B1 B6 B5 99.8(3) . . . . ?
B2 B1 B6 B5 138.0(3) . . . . ?
B4 B5 B6 B11 65.7(3) . . . . ?
B9 B5 B6 B11 1.7(4) . . . . ?
B10 B5 B6 B11 -40.5(3) . . . . ?
B1 B5 B6 B11 102.3(3) . . . . ?
B4 B5 B6 B2 1.0(3) . . . . ?
B9 B5 B6 B2 -63.0(3) . . . . ?
B10 B5 B6 B2 -105.2(3) . . . . ?
B1 B5 B6 B2 37.6(3) . . . . ?
B4 B5 B6 B1 -36.6(2) . . . . ?
B9 B5 B6 B1 -100.6(3) . . . . ?
B10 B5 B6 B1 -142.9(3) . . . . ?
B4 B5 B6 B10 106.3(3) . . . . ?
B9 B5 B6 B10 42.2(3) . . . . ?
B1 B5 B6 B10 142.9(3) . . . . ?
B6 B2 C7 C8 -67.7(3) . . . . ?
B1 B2 C7 C8 -5.7(4) . . . . ?
B3 B2 C7 C8 36.8(3) . . . . ?
B11 B2 C7 C8 -107.8(3) . . . . ?
B6 B2 C7 B11 40.0(2) . . . . ?
B1 B2 C7 B11 102.1(3) . . . . ?
B3 B2 C7 B11 144.6(3) . . . . ?
B6 B2 C7 B3 -104.6(3) . . . . ?
B1 B2 C7 B3 -42.5(2) . . . . ?
B11 B2 C7 B3 -144.6(3) . . . . ?
B6 B2 C7 S1 158.3(2) . . . . ?
B1 B2 C7 S1 -139.6(2) . . . . ?
B3 B2 C7 S1 -97.1(3) . . . . ?
B11 B2 C7 S1 118.3(3) . . . . ?
B4 B3 C7 C8 -35.9(3) . . . . ?
B1 B3 C7 C8 -97.6(3) . . . . ?
B2 B3 C7 C8 -140.1(3) . . . . ?
C8 B3 C7 B11 105.0(3) . . . . ?
B4 B3 C7 B11 69.1(4) . . . . ?
B1 B3 C7 B11 7.4(4) . . . . ?
B2 B3 C7 B11 -35.1(3) . . . . ?
C8 B3 C7 B2 140.1(3) . . . . ?
B4 B3 C7 B2 104.2(3) . . . . ?
B1 B3 C7 B2 42.5(3) . . . . ?
C8 B3 C7 S1 -108.7(3) . . . . ?
B4 B3 C7 S1 -144.5(2) . . . . ?
B1 B3 C7 S1 153.7(2) . . . . ?
B2 B3 C7 S1 111.2(3) . . . . ?
C4 S1 C7 C8 64.5(3) . . . . ?
C4 S1 C7 B11 -87.4(3) . . . . ?
C4 S1 C7 B2 -163.5(2) . . . . ?
C4 S1 C7 B3 130.5(2) . . . . ?
B11 C7 C8 B9 5.4(4) . . . . ?
B2 C7 C8 B9 75.2(3) . . . . ?
B3 C7 C8 B9 111.8(3) . . . . ?
S1 C7 C8 B9 -149.7(2) . . . . ?
B11 C7 C8 B3 -106.5(3) . . . . ?
B2 C7 C8 B3 -36.7(3) . . . . ?
S1 C7 C8 B3 98.4(3) . . . . ?
B11 C7 C8 B4 -66.6(4) . . . . ?
B2 C7 C8 B4 3.2(4) . . . . ?
B3 C7 C8 B4 39.9(3) . . . . ?
S1 C7 C8 B4 138.3(2) . . . . ?
B4 B3 C8 C7 138.2(3) . . . . ?
B1 B3 C8 C7 96.3(3) . . . . ?
B2 B3 C8 C7 34.5(2) . . . . ?
B4 B3 C8 B9 35.5(3) . . . . ?
C7 B3 C8 B9 -102.8(3) . . . . ?
B1 B3 C8 B9 -6.4(4) . . . . ?
B2 B3 C8 B9 -68.3(3) . . . . ?
C7 B3 C8 B4 -138.2(3) . . . . ?
B1 B3 C8 B4 -41.9(2) . . . . ?
B2 B3 C8 B4 -103.8(3) . . . . ?
B3 B4 C8 C7 -41.3(3) . . . . ?
B1 B4 C8 C7 0.7(4) . . . . ?
B5 B4 C8 C7 64.1(4) . . . . ?
B9 B4 C8 C7 104.5(3) . . . . ?
B3 B4 C8 B9 -145.8(3) . . . . ?
B1 B4 C8 B9 -103.8(3) . . . . ?
B5 B4 C8 B9 -40.3(3) . . . . ?
B1 B4 C8 B3 42.0(3) . . . . ?
B5 B4 C8 B3 105.4(3) . . . . ?
B9 B4 C8 B3 145.8(3) . . . . ?
C7 C8 B9 B5 -66.9(3) . . . . ?
B3 C8 B9 B5 5.8(4) . . . . ?
B4 C8 B9 B5 40.0(2) . . . . ?
C7 C8 B9 B4 -106.9(3) . . . . ?
B3 C8 B9 B4 -34.2(3) . . . . ?
C7 C8 B9 B10 -6.1(4) . . . . ?
B3 C8 B9 B10 66.6(3) . . . . ?
B4 C8 B9 B10 100.8(3) . . . . ?
B4 B5 B9 C8 -40.3(2) . . . . ?
B10 B5 B9 C8 100.2(3) . . . . ?
B1 B5 B9 C8 -2.6(3) . . . . ?
B6 B5 B9 C8 59.4(3) . . . . ?
B10 B5 B9 B4 140.5(3) . . . . ?
B1 B5 B9 B4 37.7(2) . . . . ?
B6 B5 B9 B4 99.7(3) . . . . ?
B4 B5 B9 B10 -140.5(3) . . . . ?
B1 B5 B9 B10 -102.8(3) . . . . ?
B6 B5 B9 B10 -40.8(3) . . . . ?
B3 B4 B9 C8 30.1(3) . . . . ?
B1 B4 B9 C8 93.8(3) . . . . ?
B5 B4 B9 C8 133.1(3) . . . . ?
C8 B4 B9 B5 -133.1(3) . . . . ?
B3 B4 B9 B5 -102.9(3) . . . . ?
B1 B4 B9 B5 -39.3(3) . . . . ?
C8 B4 B9 B10 -98.5(3) . . . . ?
B3 B4 B9 B10 -68.4(3) . . . . ?
B1 B4 B9 B10 -4.7(3) . . . . ?
B5 B4 B9 B10 34.6(3) . . . . ?
B11 B6 B10 B5 134.9(3) . . . . ?
B2 B6 B10 B5 99.1(3) . . . . ?
B1 B6 B10 B5 34.1(3) . . . . ?
B2 B6 B10 B11 -35.9(3) . . . . ?
B1 B6 B10 B11 -100.8(3) . . . . ?
B5 B6 B10 B11 -134.9(3) . . . . ?
B11 B6 B10 B9 94.8(3) . . . . ?
B2 B6 B10 B9 58.9(3) . . . . ?
B1 B6 B10 B9 -6.0(3) . . . . ?
B5 B6 B10 B9 -40.1(2) . . . . ?
B4 B5 B10 B6 -96.6(3) . . . . ?
B9 B5 B10 B6 -133.5(3) . . . . ?
B1 B5 B10 B6 -33.2(3) . . . . ?
B4 B5 B10 B11 -57.8(4) . . . . ?
B9 B5 B10 B11 -94.7(3) . . . . ?
B1 B5 B10 B11 5.6(4) . . . . ?
B6 B5 B10 B11 38.8(2) . . . . ?
B4 B5 B10 B9 36.8(3) . . . . ?
B1 B5 B10 B9 100.3(3) . . . . ?
B6 B5 B10 B9 133.5(3) . . . . ?
C8 B9 B10 B6 -55.6(3) . . . . ?
B5 B9 B10 B6 41.1(2) . . . . ?
B4 B9 B10 B6 6.5(3) . . . . ?
C8 B9 B10 B5 -96.7(3) . . . . ?
B4 B9 B10 B5 -34.6(3) . . . . ?
C8 B9 B10 B11 4.6(3) . . . . ?
B5 B9 B10 B11 101.3(3) . . . . ?
B4 B9 B10 B11 66.7(3) . . . . ?
C2 N1 B11 C7 -170.1(3) . . . . ?
C3 N1 B11 C7 -49.8(4) . . . . ?
C1 N1 B11 C7 71.7(4) . . . . ?
C2 N1 B11 B6 -23.2(5) . . . . ?
C3 N1 B11 B6 97.0(4) . . . . ?
C1 N1 B11 B6 -141.4(3) . . . . ?
C2 N1 B11 B2 -95.1(4) . . . . ?
C3 N1 B11 B2 25.1(4) . . . . ?
C1 N1 B11 B2 146.7(3) . . . . ?
C2 N1 B11 B10 48.7(4) . . . . ?
C3 N1 B11 B10 168.9(3) . . . . ?
C1 N1 B11 B10 -69.5(4) . . . . ?
C8 C7 B11 N1 -147.6(3) . . . . ?
B2 C7 B11 N1 110.5(4) . . . . ?
B3 C7 B11 N1 144.4(3) . . . . ?
S1 C7 B11 N1 4.5(5) . . . . ?
C8 C7 B11 B6 60.8(4) . . . . ?
B2 C7 B11 B6 -41.1(3) . . . . ?
B3 C7 B11 B6 -7.2(4) . . . . ?
S1 C7 B11 B6 -147.1(3) . . . . ?
C8 C7 B11 B2 101.9(3) . . . . ?
B3 C7 B11 B2 33.9(3) . . . . ?
S1 C7 B11 B2 -106.0(3) . . . . ?
C8 C7 B11 B10 -1.9(3) . . . . ?
B2 C7 B11 B10 -103.9(3) . . . . ?
B3 C7 B11 B10 -70.0(3) . . . . ?
S1 C7 B11 B10 150.1(2) . . . . ?
B2 B6 B11 N1 -110.1(4) . . . . ?
B1 B6 B11 N1 -148.2(3) . . . . ?
B10 B6 B11 N1 108.2(4) . . . . ?
B5 B6 B11 N1 147.9(3) . . . . ?
B2 B6 B11 C7 42.1(3) . . . . ?
B1 B6 B11 C7 4.0(4) . . . . ?
B10 B6 B11 C7 -99.7(3) . . . . ?
B5 B6 B11 C7 -60.0(3) . . . . ?
B1 B6 B11 B2 -38.1(3) . . . . ?
B10 B6 B11 B2 -141.7(3) . . . . ?
B5 B6 B11 B2 -102.0(3) . . . . ?
B2 B6 B11 B10 141.7(3) . . . . ?
B1 B6 B11 B10 103.6(3) . . . . ?
B5 B6 B11 B10 39.7(3) . . . . ?
C7 B2 B11 N1 -115.1(3) . . . . ?
B6 B2 B11 N1 112.4(3) . . . . ?
B1 B2 B11 N1 150.4(3) . . . . ?
B3 B2 B11 N1 -146.7(3) . . . . ?
B6 B2 B11 C7 -132.6(3) . . . . ?
B1 B2 B11 C7 -94.5(3) . . . . ?
B3 B2 B11 C7 -31.6(2) . . . . ?
C7 B2 B11 B6 132.6(3) . . . . ?
B1 B2 B11 B6 38.1(3) . . . . ?
B3 B2 B11 B6 101.0(3) . . . . ?
C7 B2 B11 B10 97.8(3) . . . . ?
B6 B2 B11 B10 -34.7(3) . . . . ?
B1 B2 B11 B10 3.3(4) . . . . ?
B3 B2 B11 B10 66.2(3) . . . . ?
B6 B10 B11 N1 -113.4(3) . . . . ?
B5 B10 B11 N1 -153.3(3) . . . . ?
B9 B10 B11 N1 145.9(3) . . . . ?
B6 B10 B11 C7 99.0(3) . . . . ?
B5 B10 B11 C7 59.1(3) . . . . ?
B9 B10 B11 C7 -1.7(3) . . . . ?
B5 B10 B11 B6 -40.0(3) . . . . ?
B9 B10 B11 B6 -100.7(3) . . . . ?
B6 B10 B11 B2 34.4(3) . . . . ?
B5 B10 B11 B2 -5.5(4) . . . . ?
B9 B10 B11 B2 -66.3(3) . . . . ?
